data_4302182
loop_
_publ_author_name
'Pampa Mukherjee'
'Michael G. B. Drew'
'Carlos J. G\'omez-Garc\'ia'
'Ashutosh Ghosh'

_publ_section_title
;
(Ni2), (Ni3), and (Ni2+ Ni3): A Unique Example of Isolated and
Cocrystallized Ni2 and Ni3 Complexes
;
_journal_name_full 'Inorganic Chemistry'
_journal_page_first 4817
_journal_page_last 4827
_journal_paper_doi 10.1021/ic802385c
_journal_volume 48
_journal_year 2009
_chemical_formula_sum 'C33 H56 Cl2 N4 Ni3 O14'
_chemical_formula_weight 979.84
_chemical_name_systematic
; 
 ? 
;
_space_group_IT_number 14
_symmetry_cell_setting monoclinic
_symmetry_space_group_name_Hall '-P 2ybc'
_symmetry_space_group_name_H-M 'P 1 21/c 1'
_atom_sites_solution_hydrogens geom
_atom_sites_solution_primary direct
_atom_sites_solution_secondary difmap
_audit_creation_method SHELXL-97
_cell_angle_alpha 90.00
_cell_angle_beta 105.031(3)
_cell_angle_gamma 90.00
_cell_formula_units_Z 2
_cell_length_a 10.4256(3)
_cell_length_b 20.4513(7)
_cell_length_c 10.8823(3)
_cell_measurement_reflns_used 14651
_cell_measurement_temperature 150(2)
_cell_measurement_theta_max 30.00
_cell_measurement_theta_min 2.61
_cell_volume 2240.90(12)
_computing_cell_refinement 'Crysalis, Oxford Diffraction'
_computing_data_collection 'Crysalis, Oxford Diffraction'
_computing_data_reduction 'Crysalis, Oxford Diffraction'
_computing_molecular_graphics PLATON(Spek,2004)
_computing_structure_refinement 'SHELXL-97 (Sheldrick, 1997)'
_computing_structure_solution 'SHELXS-97 (Sheldrick, 1997)'
_diffrn_ambient_temperature 150(2)
_diffrn_measured_fraction_theta_full 0.984
_diffrn_measured_fraction_theta_max 0.984
_diffrn_measurement_device 'Oxford Diffaction X-Calibur System'
_diffrn_measurement_method '321 frames, counting time 10 s.'
_diffrn_radiation_monochromator graphite
_diffrn_radiation_source 'fine-focus sealed tube'
_diffrn_radiation_type MoK\a
_diffrn_radiation_wavelength 0.71073
_diffrn_reflns_av_R_equivalents 0.0284
_diffrn_reflns_av_sigmaI/netI 0.0474
_diffrn_reflns_limit_h_max 14
_diffrn_reflns_limit_h_min -11
_diffrn_reflns_limit_k_max 27
_diffrn_reflns_limit_k_min -28
_diffrn_reflns_limit_l_max 14
_diffrn_reflns_limit_l_min -15
_diffrn_reflns_number 14651
_diffrn_reflns_theta_full 30.00
_diffrn_reflns_theta_max 30.00
_diffrn_reflns_theta_min 2.61
_diffrn_standards_decay_% n/a
_diffrn_standards_interval_count n/a
_diffrn_standards_interval_time n/a
_diffrn_standards_number n/a
_exptl_absorpt_coefficient_mu 1.429
_exptl_absorpt_correction_T_max 1.000
_exptl_absorpt_correction_T_min 0.841
_exptl_absorpt_correction_type empirical
_exptl_absorpt_process_details 'ABSPACK, Oxford Diffraction Ltd'
_exptl_crystal_colour green
_exptl_crystal_density_diffrn 1.452
_exptl_crystal_density_method 'not measured'
_exptl_crystal_description needle
_exptl_crystal_F_000 1024
_exptl_crystal_size_max 0.27
_exptl_crystal_size_mid 0.04
_exptl_crystal_size_min 0.04
_refine_diff_density_max 1.463
_refine_diff_density_min -0.937
_refine_diff_density_rms 0.101
_refine_ls_extinction_method none
_refine_ls_goodness_of_fit_ref 1.140
_refine_ls_hydrogen_treatment mixed
_refine_ls_matrix_type full
_refine_ls_number_parameters 274
_refine_ls_number_reflns 6445
_refine_ls_number_restraints 2
_refine_ls_restrained_S_all 1.140
_refine_ls_R_factor_all 0.0764
_refine_ls_R_factor_gt 0.0548
_refine_ls_shift/su_max 0.000
_refine_ls_shift/su_mean 0.000
_refine_ls_structure_factor_coef Fsqd
_refine_ls_weighting_details
;
_refine_ls_weighting_details 
  w=1/[\s^2^(Fo^2^)+(0.0567P)^2^+3.7473P] where P=(Fo^2^+2Fc^2^)/3 
;
_refine_ls_weighting_scheme calc
_refine_ls_wR_factor_gt 0.1358
_refine_ls_wR_factor_ref 0.1443
_reflns_number_gt 4901
_reflns_number_total 6445
_reflns_threshold_expression >2sigma(I)
_cod_data_source_file ic802385c_si_001_2.cif
_cod_data_source_block 2
_cod_original_sg_symbol_H-M 'P 21/c'
_cod_database_code 4302182

loop_
_symmetry_equiv_pos_as_xyz
'x, y, z'
'-x, y+1/2, -z+1/2'
'-x, -y, -z'
'x, -y-1/2, z-1/2'

loop_
_atom_site_label
_atom_site_type_symbol
_atom_site_fract_x
_atom_site_fract_y
_atom_site_fract_z
_atom_site_U_iso_or_equiv
_atom_site_adp_type
_atom_site_occupancy
_atom_site_symmetry_multiplicity
_atom_site_calc_flag
_atom_site_refinement_flags
_atom_site_disorder_assembly
_atom_site_disorder_group
C21 C 0.3674(3) 0.52809(19) 0.1124(3) 0.0273(7) Uani 1 1 d . . .
H21A H 0.4107 0.4914 0.1631 0.033 Uiso 1 1 calc R . .
H21B H 0.4132 0.5362 0.0469 0.033 Uiso 1 1 calc R . .
C32 C 0.3028(3) 0.52167(17) 0.6069(3) 0.0209(6) Uani 1 1 d . . .
C34 C 0.2888(3) 0.5123(2) 0.7404(3) 0.0279(7) Uani 1 1 d . . .
H34A H 0.3278 0.4713 0.7734 0.042 Uiso 1 1 calc R . .
H34B H 0.1964 0.5123 0.7391 0.042 Uiso 1 1 calc R . .
H34C H 0.3332 0.5472 0.7936 0.042 Uiso 1 1 calc R . .
C12 C -0.0067(3) 0.40007(16) 0.2822(3) 0.0204(6) Uani 1 1 d . . .
C13 C -0.0849(3) 0.35578(17) 0.3311(3) 0.0270(7) Uani 1 1 d . . .
H13 H -0.1009 0.3642 0.4098 0.032 Uiso 1 1 calc R . .
C14 C -0.1384(4) 0.3003(2) 0.2649(4) 0.0366(9) Uani 1 1 d . . .
H14 H -0.1893 0.2719 0.2996 0.044 Uiso 1 1 calc R . .
C15 C -0.1164(5) 0.2863(2) 0.1459(4) 0.0440(10) Uani 1 1 d . . .
H15 H -0.1527 0.2492 0.1007 0.053 Uiso 1 1 calc R . .
C16 C -0.0402(4) 0.3288(2) 0.0977(4) 0.0380(9) Uani 1 1 d . . .
H16 H -0.0259 0.3200 0.0184 0.046 Uiso 1 1 calc R . .
C17 C 0.0173(3) 0.38524(18) 0.1629(3) 0.0246(7) Uani 1 1 d . . .
C18 C 0.0917(3) 0.42623(18) 0.0968(3) 0.0251(7) Uani 1 1 d . . .
H18 H 0.0907 0.4133 0.0147 0.030 Uiso 1 1 calc R . .
N19 N 0.1583(3) 0.47774(15) 0.1372(2) 0.0230(6) Uani 1 1 d . . .
C20 C 0.2234(4) 0.5097(2) 0.0492(3) 0.0321(8) Uani 1 1 d . . .
H20A H 0.1744 0.5489 0.0157 0.038 Uiso 1 1 calc R . .
H20B H 0.2212 0.4806 -0.0217 0.038 Uiso 1 1 calc R . .
C22 C 0.3801(4) 0.58786(19) 0.1967(3) 0.0301(8) Uani 1 1 d . . .
H22A H 0.4702 0.6045 0.2131 0.036 Uiso 1 1 calc R . .
H22B H 0.3208 0.6216 0.1516 0.036 Uiso 1 1 calc R . .
C24 C 0.3433(4) 0.63791(19) 0.3846(4) 0.0343(8) Uani 1 1 d . . .
H24A H 0.4261 0.6606 0.3955 0.051 Uiso 1 1 calc R . .
H24B H 0.3274 0.6299 0.4663 0.051 Uiso 1 1 calc R . .
H24C H 0.2726 0.6641 0.3341 0.051 Uiso 1 1 calc R . .
C42 C -0.0334(3) 0.60613(16) 0.2969(3) 0.0210(6) Uani 1 1 d . . .
C44 C -0.1192(4) 0.66049(19) 0.2253(3) 0.0318(8) Uani 1 1 d . . .
H64A H -0.0766 0.6797 0.1658 0.048 Uiso 1 1 calc R . .
H64B H -0.1318 0.6932 0.2844 0.048 Uiso 1 1 calc R . .
H64C H -0.2039 0.6431 0.1803 0.048 Uiso 1 1 calc R . .
O100 O 0.3259(2) 0.43190(12) 0.3680(2) 0.0216(5) Uani 1 1 d D . .
H2 H 0.408(2) 0.4428(19) 0.392(4) 0.026 Uiso 1 1 d D . .
H1 H 0.316(4) 0.4084(17) 0.431(3) 0.026 Uiso 1 1 d D . .
O31 O 0.1970(2) 0.52560(12) 0.51453(19) 0.0193(4) Uani 1 1 d . . .
O33 O 0.4161(2) 0.52548(14) 0.5908(2) 0.0297(6) Uani 1 1 d . . .
O11 O 0.0395(2) 0.45372(11) 0.3451(2) 0.0199(4) Uani 1 1 d . . .
O41 O 0.0614(2) 0.58682(12) 0.2558(2) 0.0254(5) Uani 1 1 d . . .
O43 O -0.0644(2) 0.58347(11) 0.3940(2) 0.0211(5) Uani 1 1 d . . .
C51 C 0.5311(15) 0.6731(8) 0.7896(14) 0.086(4) Uiso 0.50 1 d P . .
H51A H 0.6173 0.6580 0.7830 0.103 Uiso 0.50 1 calc PR . .
H51B H 0.4674 0.6428 0.7389 0.103 Uiso 0.50 1 calc PR . .
Cl52 Cl 0.5307(5) 0.6549(2) 0.9416(4) 0.1088(15) Uani 0.50 1 d P . .
Cl53 Cl 0.5102(5) 0.7314(3) 0.7172(4) 0.1075(14) Uani 0.50 1 d P . .
O51 O 0.2764(3) 0.35764(14) 0.5513(3) 0.0375(7) Uani 1 1 d . . .
H51 H 0.2098 0.3761 0.5606 0.045 Uiso 1 1 calc R . .
C52 C 0.2405(5) 0.2955(2) 0.4926(5) 0.0517(12) Uani 1 1 d . . .
H52A H 0.3184 0.2739 0.4812 0.062 Uiso 1 1 calc R . .
H52B H 0.1782 0.3015 0.4113 0.062 Uiso 1 1 calc R . .
H52C H 0.2007 0.2692 0.5458 0.062 Uiso 1 1 calc R . .
Ni1 Ni 0.0000 0.5000 0.5000 0.01673(13) Uani 1 2 d S . .
Ni2 Ni 0.19049(4) 0.51098(2) 0.31972(4) 0.01803(11) Uani 1 1 d . . .
N23 N 0.3491(3) 0.57501(14) 0.3197(3) 0.0216(5) Uani 1 1 d . . .
H23 H 0.4225 0.5546 0.3681 0.026 Uiso 1 1 calc R . .

loop_
_atom_site_aniso_label
_atom_site_aniso_U_11
_atom_site_aniso_U_22
_atom_site_aniso_U_33
_atom_site_aniso_U_23
_atom_site_aniso_U_13
_atom_site_aniso_U_12
C22 0.0212(15) 0.041(2) 0.0241(16) -0.0019(14) 0.0134(13) -0.0037(14)
C32 0.0168(13) 0.0283(16) 0.0176(14) -0.0024(12) 0.0045(11) -0.0006(12)
C34 0.0201(15) 0.048(2) 0.0150(14) -0.0005(14) 0.0041(12) 0.0008(14)
C12 0.0150(13) 0.0269(16) 0.0196(14) 0.0014(12) 0.0050(11) 0.0021(11)
C13 0.0267(17) 0.0306(18) 0.0254(17) 0.0004(14) 0.0100(13) -0.0036(14)
C14 0.045(2) 0.033(2) 0.036(2) -0.0053(17) 0.0183(17) -0.0121(17)
C15 0.060(3) 0.036(2) 0.040(2) -0.0132(19) 0.020(2) -0.019(2)
C16 0.052(2) 0.041(2) 0.0250(18) -0.0122(16) 0.0166(17) -0.0078(19)
C17 0.0242(16) 0.0306(18) 0.0188(15) -0.0020(13) 0.0053(12) -0.0006(13)
C18 0.0227(15) 0.0379(19) 0.0156(14) -0.0034(13) 0.0064(12) -0.0012(13)
N19 0.0184(12) 0.0356(16) 0.0155(12) 0.0035(11) 0.0054(10) 0.0027(11)
C21 0.0276(17) 0.053(2) 0.0163(15) 0.0067(15) 0.0077(13) -0.0067(16)
C22 0.0309(18) 0.039(2) 0.0238(17) 0.0047(15) 0.0135(14) -0.0028(15)
C24 0.043(2) 0.0281(19) 0.039(2) -0.0026(16) 0.0238(18) -0.0044(16)
C42 0.0186(14) 0.0270(16) 0.0173(14) 0.0021(12) 0.0044(11) 0.0020(12)
C44 0.037(2) 0.037(2) 0.0266(17) 0.0094(15) 0.0176(15) 0.0130(16)
O100 0.0154(10) 0.0311(13) 0.0184(11) 0.0022(9) 0.0045(8) 0.0006(9)
O31 0.0150(10) 0.0304(12) 0.0134(10) -0.0002(9) 0.0053(8) 0.0010(8)
O33 0.0156(11) 0.0520(16) 0.0221(12) -0.0017(11) 0.0059(9) -0.0014(10)
O11 0.0165(10) 0.0282(12) 0.0167(10) -0.0022(9) 0.0075(8) -0.0025(9)
O41 0.0215(11) 0.0356(14) 0.0221(12) 0.0081(10) 0.0109(9) 0.0067(10)
O43 0.0217(11) 0.0280(12) 0.0156(10) 0.0034(9) 0.0084(8) 0.0043(9)
Cl52 0.135(4) 0.088(3) 0.104(3) -0.030(2) 0.033(3) -0.058(3)
Cl53 0.118(3) 0.122(4) 0.100(3) -0.016(3) 0.061(3) -0.006(3)
O51 0.0361(14) 0.0418(16) 0.0420(16) 0.0106(13) 0.0235(13) 0.0112(12)
C52 0.060(3) 0.043(3) 0.060(3) 0.004(2) 0.028(2) 0.010(2)
Ni1 0.0125(2) 0.0259(3) 0.0128(2) 0.0012(2) 0.00518(18) 0.0009(2)
Ni2 0.01438(18) 0.0269(2) 0.01423(18) 0.00185(15) 0.00621(13) 0.00076(15)
N23 0.0191(12) 0.0278(14) 0.0199(13) 0.0021(11) 0.0085(10) 0.0018(10)

loop_
_atom_type_symbol
_atom_type_description
_atom_type_scat_dispersion_real
_atom_type_scat_dispersion_imag
_atom_type_scat_source
C C 0.0033 0.0016 'International Tables Vol C Tables 4.2.6.8 and 6.1.1.4'
H H 0.0000 0.0000 'International Tables Vol C Tables 4.2.6.8 and 6.1.1.4'
O O 0.0106 0.0060 'International Tables Vol C Tables 4.2.6.8 and 6.1.1.4'
Ni Ni 0.3393 1.1124 'International Tables Vol C Tables 4.2.6.8 and 6.1.1.4'
N N 0.0061 0.0033 'International Tables Vol C Tables 4.2.6.8 and 6.1.1.4'
Cl Cl 0.1484 0.1585 'International Tables Vol C Tables 4.2.6.8 and 6.1.1.4'

loop_
_geom_angle_atom_site_label_1
_geom_angle_atom_site_label_2
_geom_angle_atom_site_label_3
_geom_angle
_geom_angle_site_symmetry_1
_geom_angle_site_symmetry_3
_geom_angle_publ_flag
C22 C21 C20 113.2(3) . . ?
O33 C32 O31 122.7(3) . . ?
O33 C32 C34 118.5(3) . . ?
O31 C32 C34 118.8(3) . . ?
O11 C12 C13 120.5(3) . . ?
O11 C12 C17 121.8(3) . . ?
C13 C12 C17 117.7(3) . . ?
C14 C13 C12 121.6(3) . . ?
C13 C14 C15 120.6(4) . . ?
C16 C15 C14 118.3(4) . . ?
C15 C16 C17 122.8(4) . . ?
C16 C17 C12 119.0(3) . . ?
C16 C17 C18 115.9(3) . . ?
C12 C17 C18 125.0(3) . . ?
N19 C18 C17 128.2(3) . . ?
C18 N19 C20 116.5(3) . . ?
C18 N19 Ni2 123.2(2) . . ?
C20 N19 Ni2 120.0(2) . . ?
N19 C20 C21 112.5(3) . . ?
N23 C22 C21 113.5(3) . . ?
O41 C42 O43 125.3(3) . . ?
O41 C42 C44 117.7(3) . . ?
O43 C42 C44 116.9(3) . . ?
C32 O31 Ni1 132.1(2) . . ?
C32 O31 Ni2 124.69(19) . . ?
Ni1 O31 Ni2 96.49(8) . . ?
C12 O11 Ni2 126.86(19) . . ?
C12 O11 Ni1 133.05(19) . . ?
Ni2 O11 Ni1 99.90(9) . . ?
C42 O41 Ni2 128.8(2) . . ?
C42 O43 Ni1 130.4(2) . . ?
Cl53 C51 Cl52 133.6(11) . . ?
O11 Ni2 N19 90.16(10) . . ?
O11 Ni2 O41 91.07(9) . . ?
N19 Ni2 O41 89.65(10) . . ?
O11 Ni2 N23 171.91(10) . . ?
N19 Ni2 N23 97.92(11) . . ?
O41 Ni2 N23 88.63(10) . . ?
O11 Ni2 O100 90.91(9) . . ?
N19 Ni2 O100 85.31(10) . . ?
O41 Ni2 O100 174.59(9) . . ?
N23 Ni2 O100 90.11(10) . . ?
O11 Ni2 O31 76.77(8) . . ?
N19 Ni2 O31 166.31(10) . . ?
O41 Ni2 O31 94.61(9) . . ?
N23 Ni2 O31 95.19(10) . . ?
O100 Ni2 O31 90.74(9) . . ?
C24 N23 C22 108.9(3) . . ?
C24 N23 Ni2 114.3(2) . . ?
C22 N23 Ni2 117.7(2) . . ?

loop_
_geom_bond_atom_site_label_1
_geom_bond_atom_site_label_2
_geom_bond_distance
_geom_bond_site_symmetry_2
_geom_bond_publ_flag
C21 C22 1.513(5) . ?
C21 C20 1.527(5) . ?
C32 O33 1.241(4) . ?
C32 O31 1.288(4) . ?
C32 C34 1.509(4) . ?
C12 O11 1.317(4) . ?
C12 C13 1.412(5) . ?
C12 C17 1.418(4) . ?
C13 C14 1.382(5) . ?
C14 C15 1.402(6) . ?
C15 C16 1.370(6) . ?
C16 C17 1.405(5) . ?
C17 C18 1.453(5) . ?
C18 N19 1.275(5) . ?
N19 C20 1.464(4) . ?
N19 Ni2 2.043(3) . ?
C22 N23 1.480(4) . ?
C24 N23 1.476(5) . ?
C42 O41 1.250(4) . ?
C42 O43 1.270(4) . ?
C42 C44 1.511(5) . ?
O100 Ni2 2.121(2) . ?
O31 Ni1 2.085(2) . ?
O31 Ni2 2.125(2) . ?
O11 Ni2 2.037(2) . ?
O11 Ni1 2.065(2) . ?
O41 Ni2 2.053(2) . ?
O43 Ni1 2.072(2) . ?
C51 Cl53 1.414(15) . ?
C51 Cl52 1.697(15) . ?
O51 C52 1.429(6) . ?
Ni1 O11 2.065(2) 3_566 ?
Ni1 O43 2.072(2) 3_566 ?
Ni1 O31 2.085(2) 3_566 ?
Ni2 N23 2.110(3) . ?
